data_8106195
loop_
_publ_author_name
'Zong-Li, Ren'
'Xiao-Xin, An'
'Ling-Zhi, Liu'
'Peng-Fei, Lan'
'Wen-Kui, Dong'

_publ_section_title
;
 Synthesis and crystal structure of bis(\m2-acetato-\k2
 O:O&#x2032;)-di(ethanol)-bis{\m2-5-(N,N&#x2032;-diethylamine)-5&#x2032;-methoxyl-2,2&#x2032;-[ethylenediyldioxybis(nitrilomethylidyne)]diphenolato-\k6
 O:O,N,N,O&#x2032;:O&#x2032;}trinickel(II) -- ethanol -- acetonitrile
 (1/2/2), C58H86Ni3N8O18
;
_journal_issue 3
_journal_name_full 'Zeitschrift f\"ur Kristallographie - New Crystal Structures'
_journal_page_first 495
_journal_page_last 497
_journal_paper_doi 10.1515/ncrs-2017-0388
_journal_volume 233
_journal_year 2018
_chemical_formula_moiety 'C50 H68 N6 Ni3 O16, 2(C2 H6 O), 2(C2 H3 N)'
_chemical_formula_sum 'C58 H86 N8 Ni3 O18'
_chemical_formula_weight 1359.48
_space_group_crystal_system triclinic
_space_group_IT_number 2
_space_group_name_Hall '-P 1'
_space_group_name_H-M_alt 'P -1'
_atom_sites_solution_hydrogens geom
_atom_sites_solution_primary iterative
_atom_sites_solution_secondary difmap
_cell_angle_alpha 109.620(7)
_cell_angle_beta 101.234(7)
_cell_angle_gamma 114.469(6)
_cell_formula_units_Z 1
_cell_length_a 11.4561(8)
_cell_length_b 13.1859(8)
_cell_length_c 13.5063(11)
_cell_measurement_reflns_used 3207
_cell_measurement_temperature 173.69(10)
_cell_measurement_theta_max 28.0320
_cell_measurement_theta_min 3.8380
_cell_volume 1611.1(3)
_computing_cell_refinement
;
CrysAlisPro, Agilent Technologies,
Version 1.171.37.33 (release 27-03-2014 CrysAlis171 .NET)
(compiled Mar 27 2014,17:12:48)
;
_computing_data_collection
;
CrysAlisPro, Agilent Technologies,
Version 1.171.37.33 (release 27-03-2014 CrysAlis171 .NET)
(compiled Mar 27 2014,17:12:48)
;
_computing_data_reduction
;
CrysAlisPro, Agilent Technologies,
Version 1.171.37.33 (release 27-03-2014 CrysAlis171 .NET)
(compiled Mar 27 2014,17:12:48)
;
_computing_molecular_graphics 'Olex2 (Dolomanov et al., 2009)'
_computing_publication_material 'Olex2 (Dolomanov et al., 2009)'
_computing_structure_refinement 'ShelXL (Sheldrick, 2008)'
_computing_structure_solution
;
Superflip (Palatinus & Chapuis, 2007;Palatinus & van der Lee, 2008;
Palatinus et al., 2012)
;
_diffrn_ambient_environment air
_diffrn_ambient_temperature 173.69(10)
_diffrn_detector 'CCD plate'
_diffrn_detector_area_resol_mean 16.0733
_diffrn_detector_type Eos
_diffrn_measured_fraction_theta_full 0.996
_diffrn_measured_fraction_theta_max 0.996
_diffrn_measurement_details
;
#__ type_ start__ end____ width___ exp.time_
  1 omega   -5.00   79.00   1.2000   10.0000
omega____ theta____ kappa____ phi______ frames
    -       20.8979   38.0000   90.0000 70

#__ type_ start__ end____ width___ exp.time_
  2 omega   -5.00   25.00   1.2000   10.0000
omega____ theta____ kappa____ phi______ frames
    -      -16.9916  -99.0000  -90.0000 25

#__ type_ start__ end____ width___ exp.time_
  3 omega  -19.00   13.40   1.2000   10.0000
omega____ theta____ kappa____ phi______ frames
    -      -16.9916  -99.0000 -120.0000 27

#__ type_ start__ end____ width___ exp.time_
  4 omega  -16.00   11.60   1.2000   10.0000
omega____ theta____ kappa____ phi______ frames
    -      -16.9916  -99.0000   60.0000 23

#__ type_ start__ end____ width___ exp.time_
  5 omega  -44.00   65.20   1.2000   10.0000
omega____ theta____ kappa____ phi______ frames
    -       20.8979  -19.0000 -120.0000 91

#__ type_ start__ end____ width___ exp.time_
  6 omega   35.00   97.40   1.2000   10.0000
omega____ theta____ kappa____ phi______ frames
    -       20.8979 -178.0000 -150.0000 52

#__ type_ start__ end____ width___ exp.time_
  7 omega   35.00   96.20   1.2000   10.0000
omega____ theta____ kappa____ phi______ frames
    -       20.8979  178.0000  -60.0000 51
;
_diffrn_measurement_device 'four-circle diffractometer'
_diffrn_measurement_device_type 'SuperNova, Dual, Cu at zero, Eos'
_diffrn_measurement_method '\w scans'
_diffrn_orient_matrix_UB_11 0.0171660000
_diffrn_orient_matrix_UB_12 0.0051408000
_diffrn_orient_matrix_UB_13 0.0555291000
_diffrn_orient_matrix_UB_21 -0.0280656000
_diffrn_orient_matrix_UB_22 -0.0659503000
_diffrn_orient_matrix_UB_23 -0.0240377000
_diffrn_orient_matrix_UB_31 0.0661235000
_diffrn_orient_matrix_UB_32 0.0094164000
_diffrn_orient_matrix_UB_33 0.0017138000
_diffrn_radiation_monochromator mirror
_diffrn_radiation_probe x-ray
_diffrn_radiation_type MoK\a
_diffrn_radiation_wavelength 0.71073
_diffrn_reflns_av_R_equivalents 0.0384
_diffrn_reflns_av_unetI/netI 0.0719
_diffrn_reflns_limit_h_max 13
_diffrn_reflns_limit_h_min -14
_diffrn_reflns_limit_k_max 16
_diffrn_reflns_limit_k_min -15
_diffrn_reflns_limit_l_max 16
_diffrn_reflns_limit_l_min -16
_diffrn_reflns_number 11648
_diffrn_reflns_theta_full 26.00
_diffrn_reflns_theta_max 26.02
_diffrn_reflns_theta_min 3.29
_diffrn_source 'SuperNova (Mo) X-ray Source'
_exptl_absorpt_coefficient_mu 0.942
_exptl_absorpt_correction_T_max 1.00000
_exptl_absorpt_correction_T_min 0.83214
_exptl_absorpt_correction_type multi-scan
_exptl_absorpt_process_details
;
CrysAlisPro, Agilent Technologies,
Version 1.171.37.33 (release 27-03-2014 CrysAlis171 .NET)
(compiled Mar 27 2014,17:12:48)
Empirical absorption correction using spherical harmonics,
 implemented in SCALE3 ABSPACK scaling algorithm.
;
_exptl_crystal_colour 'clear light green'
_exptl_crystal_colour_lustre clear
_exptl_crystal_colour_modifier light
_exptl_crystal_colour_primary green
_exptl_crystal_density_diffrn 1.401
_exptl_crystal_density_method 'not measured'
_exptl_crystal_description block
_exptl_crystal_F_000 718
_exptl_crystal_size_max 0.29
_exptl_crystal_size_mid 0.26
_exptl_crystal_size_min 0.25
_refine_diff_density_max 0.954
_refine_diff_density_min -0.530
_refine_diff_density_rms 0.079
_refine_ls_extinction_method none
_refine_ls_goodness_of_fit_ref 1.032
_refine_ls_hydrogen_treatment mixed
_refine_ls_matrix_type full
_refine_ls_number_parameters 415
_refine_ls_number_reflns 6323
_refine_ls_number_restraints 21
_refine_ls_restrained_S_all 1.034
_refine_ls_R_factor_all 0.0716
_refine_ls_R_factor_gt 0.0518
_refine_ls_shift/su_max 0.000
_refine_ls_shift/su_mean 0.000
_refine_ls_structure_factor_coef Fsqd
_refine_ls_weighting_details 'calc w=1/[\s^2^(Fo^2^)+(0.0496P)^2^+1.0235P] where P=(Fo^2^+2Fc^2^)/3'
_refine_ls_weighting_scheme calc
_refine_ls_wR_factor_gt 0.1145
_refine_ls_wR_factor_ref 0.1315
_reflns_number_gt 4833
_reflns_number_total 6323
_reflns_threshold_expression >2sigma(I)
_cod_data_source_file suppl_ncrs-2017-0388_suppl.cif
_cod_data_source_block d608
_cod_original_cell_volume 1611.1(2)
_cod_database_code 8106195
_reflns_odcompleteness_completeness 99.79
_reflns_odcompleteness_iscentric 1
_reflns_odcompleteness_theta 26.32
_olex2_refinement_description
;
1. Fixed Uiso
 At 1.2 times of:
  All C(H) groups, All C(H,H) groups, All C(H,H,H,H) groups
 At 1.5 times of:
  All C(H,H,H) groups, All O(H) groups
2. Restrained distances
 O8-H8
 0.85 with sigma of 0.01
 Ni1-H8
 2.654842 with sigma of 0.02
 C24-H8
 1.892678 with sigma of 0.02
3. Uiso/Uaniso restraints and constraints
Uanis(C25') \\sim Ueq, Uanis(C25) \\sim Ueq, Uanis(C24) \\sim Ueq: with sigma
of 0.01 and sigma for terminal atoms of 0.02
4. Others
 Fixed Sof: H24A(0.65) H24B(0.65) H24C(0.35) H24D(0.35) C25(0.65) H25A(0.65)
 H25B(0.65) H25C(0.65) C25'(0.35) H25D(0.35) H25E(0.35) H25F(0.35)
5.a Secondary CH2 refined with riding coordinates:
 C9(H9A,H9B), C10(H10A,H10B), C18(H18A,H18B), C20(H20A,H20B), C24(H24A,H24B),
 C24(H24C,H24D), C27(H27A,H27B)
5.b Aromatic/amide H refined with riding coordinates:
 C2(H2), C4(H4), C5(H5), C7(H7), C11(H11), C14(H14), C16(H16), C17(H17)
5.c Idealised Me refined as rotating group:
 C8(H8A,H8B,H8C), C19(H19A,H19B,H19C), C21(H21A,H21B,H21C), C23(H23A,H23B,
 H23C), C25(H25A,H25B,H25C), C25'(H25D,H25E,H25F), C26(H26A,H26B,H26C),
 C28(H28A,H28B,H28C)
5.d Idealised tetrahedral OH refined as rotating group:
 O9(H9)
;
_olex2_date_sample_data_collection 2015-01-19
_olex2_submission_special_instructions 'No special instructions were received'

loop_
_space_group_symop_id
_space_group_symop_operation_xyz
1 'x, y, z'
2 '-x, -y, -z'

loop_
_atom_site_label
_atom_site_type_symbol
_atom_site_fract_x
_atom_site_fract_y
_atom_site_fract_z
_atom_site_U_iso_or_equiv
_atom_site_adp_type
_atom_site_occupancy
_atom_site_calc_flag
_atom_site_disorder_assembly
_atom_site_disorder_group
_atom_site_site_symmetry_order
_atom_site_refinement_flags_posn
_atom_site_refinement_flags_adp
_atom_site_refinement_flags_occupancy
Ni1 Ni 0.03052(4) -0.15206(4) -0.21417(4) 0.02595(14) Uani 1 d . . 1 D . .
Ni2 Ni 0.0000 0.0000 0.0000 0.02082(16) Uani 1 d . . 2 S T P
O1 O -0.1186(2) -0.1644(2) -0.15110(19) 0.0259(5) Uani 1 d . . 1 . . .
O2 O -0.5813(3) -0.2589(2) -0.1940(3) 0.0464(7) Uani 1 d . . 1 . . .
O3 O -0.0605(3) -0.4318(2) -0.3784(3) 0.0514(8) Uani 1 d . . 1 . . .
O4 O 0.2507(3) -0.1686(3) -0.3223(3) 0.0594(9) Uani 1 d . . 1 . . .
O5 O 0.1185(2) 0.0299(2) -0.09753(19) 0.0245(5) Uani 1 d . . 1 . . .
O6 O 0.1367(2) -0.1797(2) -0.0958(2) 0.0299(6) Uani 1 d . . 1 . . .
O7 O 0.0999(2) -0.0842(2) 0.05586(19) 0.0252(5) Uani 1 d . . 1 . . .
O8 O -0.0779(3) -0.1268(3) -0.3402(2) 0.0394(6) Uani 1 d C . 1 D . .
H8 H -0.105(4) -0.075(3) -0.3191(18) 0.059 Uiso 1 d A 1 1 DR . .
N1 N -0.0984(3) -0.3461(3) -0.3188(3) 0.0336(7) Uani 1 d . . 1 . . .
N2 N 0.1941(3) -0.0975(3) -0.2666(3) 0.0357(8) Uani 1 d . . 1 . . .
N3 N 0.2959(3) 0.4663(3) 0.0074(3) 0.0379(8) Uani 1 d . . 1 . . .
C1 C -0.2539(4) -0.2398(3) -0.2070(3) 0.0278(8) Uani 1 d . . 1 . . .
C2 C -0.3449(3) -0.2059(3) -0.1701(3) 0.0294(8) Uani 1 d . . 1 . . .
H2 H -0.3087 -0.1278 -0.1082 0.035 Uiso 1 calc . . 1 R . .
C3 C -0.4874(4) -0.2870(3) -0.2245(3) 0.0355(9) Uani 1 d . . 1 . . .
C4 C -0.5447(4) -0.4053(4) -0.3159(4) 0.0450(10) Uani 1 d . . 1 . . .
H4 H -0.6407 -0.4603 -0.3513 0.054 Uiso 1 calc . . 1 R . .
C5 C -0.4576(4) -0.4393(4) -0.3529(4) 0.0439(10) Uani 1 d . . 1 . . .
H5 H -0.4960 -0.5187 -0.4137 0.053 Uiso 1 calc . . 1 R . .
C6 C -0.3117(4) -0.3587(3) -0.3025(3) 0.0323(8) Uani 1 d . . 1 . . .
C7 C -0.2295(4) -0.4069(3) -0.3456(3) 0.0363(9) Uani 1 d . . 1 . . .
H7 H -0.2776 -0.4917 -0.3987 0.044 Uiso 1 calc . . 1 R . .
C8 C -0.5289(4) -0.1397(4) -0.0998(4) 0.0525(12) Uani 1 d . . 1 . . .
H8A H -0.4747 -0.0739 -0.1161 0.079 Uiso 1 calc . . 1 GR . .
H8B H -0.4713 -0.1326 -0.0328 0.079 Uiso 1 calc . . 1 GR . .
H8C H -0.6052 -0.1323 -0.0871 0.079 Uiso 1 calc . . 1 GR . .
C9 C 0.0869(4) -0.3747(4) -0.3418(4) 0.0414(10) Uani 1 d . . 1 . . .
H9A H 0.1095 -0.4402 -0.3594 0.050 Uiso 1 calc . . 1 R . .
H9B H 0.1295 -0.3225 -0.2596 0.050 Uiso 1 calc . . 1 R . .
C10 C 0.1469(5) -0.2956(4) -0.3969(4) 0.0529(12) Uani 1 d . . 1 . . .
H10A H 0.1858 -0.3338 -0.4442 0.063 Uiso 1 calc . . 1 R . .
H10B H 0.0716 -0.2979 -0.4470 0.063 Uiso 1 calc . . 1 R . .
C11 C 0.2667(4) 0.0155(3) -0.2511(3) 0.0345(9) Uani 1 d . . 1 . . .
H11 H 0.3304 0.0287 -0.2858 0.041 Uiso 1 calc . . 1 R . .
C12 C 0.2612(3) 0.1229(3) -0.1870(3) 0.0284(8) Uani 1 d . . 1 . . .
C13 C 0.1936(3) 0.1306(3) -0.1083(3) 0.0243(7) Uani 1 d . . 1 . . .
C14 C 0.2087(3) 0.2461(3) -0.0443(3) 0.0251(7) Uani 1 d . . 1 . . .
H14 H 0.1684 0.2527 0.0093 0.030 Uiso 1 calc . . 1 R . .
C15 C 0.2821(4) 0.3527(3) -0.0571(3) 0.0295(8) Uani 1 d . . 1 . . .
C16 C 0.3427(4) 0.3416(3) -0.1389(3) 0.0362(9) Uani 1 d . . 1 . . .
H16 H 0.3880 0.4098 -0.1520 0.043 Uiso 1 calc . . 1 R . .
C17 C 0.3344(4) 0.2314(3) -0.1980(3) 0.0354(9) Uani 1 d . . 1 . . .
H17 H 0.3793 0.2274 -0.2484 0.042 Uiso 1 calc . . 1 R . .
C18 C 0.3268(4) 0.5616(4) -0.0317(4) 0.0438(10) Uani 1 d . . 1 . . .
H18A H 0.4084 0.5775 -0.0500 0.053 Uiso 1 calc . . 1 R . .
H18B H 0.3486 0.6396 0.0297 0.053 Uiso 1 calc . . 1 R . .
C19 C 0.2072(5) 0.5226(4) -0.1355(4) 0.0560(12) Uani 1 d . . 1 . . .
H19A H 0.1928 0.4517 -0.1994 0.084 Uiso 1 calc . . 1 GR . .
H19B H 0.2287 0.5915 -0.1529 0.084 Uiso 1 calc . . 1 GR . .
H19C H 0.1241 0.5000 -0.1201 0.084 Uiso 1 calc . . 1 GR . .
C20 C 0.2769(5) 0.4939(4) 0.1132(4) 0.0574(13) Uani 1 d . . 1 . . .
H20A H 0.3495 0.5797 0.1685 0.069 Uiso 1 calc . . 1 R . .
H20B H 0.2887 0.4386 0.1412 0.069 Uiso 1 calc . . 1 R . .
C21 C 0.1434(6) 0.4806(6) 0.1070(6) 0.0865(19) Uani 1 d . . 1 . . .
H21A H 0.0704 0.3954 0.0540 0.130 Uiso 1 calc . . 1 GR . .
H21B H 0.1315 0.5369 0.0818 0.130 Uiso 1 calc . . 1 GR . .
H21C H 0.1397 0.5005 0.1811 0.130 Uiso 1 calc . . 1 GR . .
C22 C 0.1504(3) -0.1451(3) 0.0058(3) 0.0257(7) Uani 1 d . . 1 . . .
C23 C 0.2338(4) -0.1791(4) 0.0752(4) 0.0414(10) Uani 1 d . . 1 . . .
H23A H 0.2901 -0.1100 0.1508 0.062 Uiso 1 calc . . 1 GR . .
H23B H 0.2928 -0.1966 0.0396 0.062 Uiso 1 calc . . 1 GR . .
H23C H 0.1717 -0.2523 0.0791 0.062 Uiso 1 calc . . 1 GR . .
C24 C -0.0806(6) -0.1472(6) -0.4523(4) 0.0724(15) Uani 1 d . . 1 D U .
H24A H -0.0859 -0.0810 -0.4655 0.087 Uiso 0.65 calc B 1 1 R . .
H24B H 0.0061 -0.1408 -0.4552 0.087 Uiso 0.65 calc B 1 1 R . .
H24C H -0.0116 -0.0684 -0.4456 0.087 Uiso 0.35 calc B 2 1 R . .
H24D H -0.0514 -0.2072 -0.4786 0.087 Uiso 0.35 calc B 2 1 R . .
C25 C -0.1906(10) -0.2629(8) -0.5392(8) 0.081(3) Uani 0.65 d C 1 1 . U .
H25A H -0.1931 -0.2660 -0.6117 0.121 Uiso 0.65 calc C 1 1 GR . .
H25B H -0.2764 -0.2738 -0.5324 0.121 Uiso 0.65 calc C 1 1 GR . .
H25C H -0.1785 -0.3289 -0.5337 0.121 Uiso 0.65 calc C 1 1 GR . .
C25' C -0.199(2) -0.1880(18) -0.5314(15) 0.088(6) Uani 0.35 d C 2 1 . U .
H25D H -0.2737 -0.2515 -0.5250 0.131 Uiso 0.35 calc C 2 1 GR . .
H25E H -0.1969 -0.2233 -0.6053 0.131 Uiso 0.35 calc C 2 1 GR . .
H25F H -0.2136 -0.1192 -0.5216 0.131 Uiso 0.35 calc C 2 1 GR . .
O9 O -0.1397(3) 0.0493(2) -0.2707(2) 0.0392(6) Uani 1 d . . 1 . . .
H9 H -0.1179 0.0631 -0.2039 0.059 Uiso 1 calc . . 1 GR . .
C26 C -0.1497(5) 0.1725(5) -0.3645(5) 0.0691(15) Uani 1 d . . 1 . . .
H26A H -0.1873 0.1000 -0.4369 0.104 Uiso 1 calc . . 1 GR . .
H26B H -0.0949 0.2474 -0.3696 0.104 Uiso 1 calc . . 1 GR . .
H26C H -0.2244 0.1758 -0.3445 0.104 Uiso 1 calc . . 1 GR . .
C27 C -0.0603(4) 0.1637(4) -0.2756(4) 0.0456(10) Uani 1 d . . 1 . . .
H27A H 0.0182 0.1650 -0.2935 0.055 Uiso 1 calc . . 1 R . .
H27B H -0.0244 0.2355 -0.2020 0.055 Uiso 1 calc . . 1 R . .
N4 N -0.5069(7) -0.1576(7) -0.6136(6) 0.128(3) Uani 1 d . . 1 . . .
C28 C -0.4842(6) -0.1468(6) -0.4177(5) 0.0879(19) Uani 1 d . . 1 . . .
H28A H -0.5002 -0.2253 -0.4205 0.132 Uiso 1 calc . . 1 GR . .
H28B H -0.5508 -0.1291 -0.3950 0.132 Uiso 1 calc . . 1 GR . .
H28C H -0.3918 -0.0805 -0.3636 0.132 Uiso 1 calc . . 1 GR . .
C29 C -0.4986(6) -0.1547(6) -0.5274(6) 0.0824(19) Uani 1 d . . 1 . . .

loop_
_atom_site_aniso_label
_atom_site_aniso_U_11
_atom_site_aniso_U_22
_atom_site_aniso_U_33
_atom_site_aniso_U_23
_atom_site_aniso_U_13
_atom_site_aniso_U_12
Ni1 0.0348(3) 0.0230(2) 0.0205(3) 0.0077(2) 0.0143(2) 0.0158(2)
Ni2 0.0269(3) 0.0200(3) 0.0170(3) 0.0076(3) 0.0106(3) 0.0132(3)
O1 0.0259(12) 0.0203(12) 0.0197(13) 0.0023(10) 0.0082(10) 0.0082(10)
O2 0.0280(13) 0.0371(15) 0.057(2) 0.0097(14) 0.0154(14) 0.0130(12)
O3 0.0515(17) 0.0320(15) 0.054(2) -0.0019(14) 0.0255(16) 0.0227(13)
O4 0.068(2) 0.0419(17) 0.079(2) 0.0201(17) 0.053(2) 0.0322(16)
O5 0.0322(12) 0.0219(12) 0.0226(13) 0.0106(10) 0.0155(11) 0.0144(10)
O6 0.0404(14) 0.0275(13) 0.0280(14) 0.0118(11) 0.0184(12) 0.0214(11)
O7 0.0306(12) 0.0252(12) 0.0228(13) 0.0115(11) 0.0125(11) 0.0157(10)
O8 0.0594(17) 0.0449(16) 0.0220(14) 0.0144(13) 0.0197(13) 0.0330(14)
N1 0.0429(18) 0.0281(16) 0.0275(17) 0.0072(14) 0.0173(15) 0.0195(15)
N2 0.0513(19) 0.0370(18) 0.0334(18) 0.0156(15) 0.0286(16) 0.0301(16)
N3 0.051(2) 0.0252(16) 0.039(2) 0.0167(15) 0.0194(17) 0.0190(15)
C1 0.0348(19) 0.0242(18) 0.0199(18) 0.0090(15) 0.0105(16) 0.0127(15)
C2 0.0317(18) 0.0256(18) 0.0245(19) 0.0086(16) 0.0105(16) 0.0122(15)
C3 0.0322(19) 0.031(2) 0.034(2) 0.0117(18) 0.0120(18) 0.0126(16)
C4 0.031(2) 0.036(2) 0.046(3) 0.010(2) 0.0060(19) 0.0105(18)
C5 0.044(2) 0.031(2) 0.037(2) 0.0052(19) 0.009(2) 0.0146(19)
C6 0.0346(19) 0.0243(18) 0.0237(19) 0.0047(16) 0.0083(16) 0.0099(16)
C7 0.043(2) 0.0224(18) 0.027(2) 0.0028(16) 0.0115(18) 0.0116(17)
C8 0.039(2) 0.045(3) 0.054(3) 0.006(2) 0.020(2) 0.019(2)
C9 0.050(2) 0.038(2) 0.041(2) 0.012(2) 0.021(2) 0.030(2)
C10 0.077(3) 0.038(2) 0.041(3) 0.008(2) 0.038(3) 0.029(2)
C11 0.043(2) 0.041(2) 0.032(2) 0.0200(19) 0.0254(19) 0.0248(19)
C12 0.0284(18) 0.0303(19) 0.028(2) 0.0136(16) 0.0144(16) 0.0150(15)
C13 0.0239(16) 0.0265(18) 0.0194(17) 0.0100(15) 0.0071(14) 0.0118(14)
C14 0.0290(17) 0.0258(18) 0.0213(18) 0.0121(15) 0.0110(15) 0.0136(15)
C15 0.0294(18) 0.0244(18) 0.029(2) 0.0135(16) 0.0069(16) 0.0110(15)
C16 0.034(2) 0.036(2) 0.043(2) 0.0254(19) 0.0185(19) 0.0143(17)
C17 0.039(2) 0.038(2) 0.041(2) 0.0249(19) 0.0253(19) 0.0209(18)
C18 0.048(2) 0.029(2) 0.056(3) 0.023(2) 0.018(2) 0.0193(18)
C19 0.056(3) 0.048(3) 0.069(3) 0.035(3) 0.019(3) 0.027(2)
C20 0.083(3) 0.034(2) 0.061(3) 0.023(2) 0.036(3) 0.032(2)
C21 0.086(4) 0.080(4) 0.116(6) 0.063(4) 0.050(4) 0.043(3)
C22 0.0279(17) 0.0196(17) 0.028(2) 0.0097(15) 0.0116(16) 0.0119(14)
C23 0.052(2) 0.046(2) 0.042(2) 0.023(2) 0.024(2) 0.033(2)
C24 0.078(3) 0.092(4) 0.044(3) 0.021(3) 0.026(3) 0.049(3)
C25 0.078(6) 0.062(6) 0.051(5) 0.012(5) 0.013(5) 0.013(5)
C25' 0.108(12) 0.079(11) 0.050(9) 0.005(8) -0.014(8) 0.067(10)
O9 0.0491(16) 0.0478(16) 0.0266(15) 0.0186(13) 0.0161(13) 0.0284(14)
C26 0.061(3) 0.082(4) 0.081(4) 0.057(3) 0.026(3) 0.037(3)
C27 0.041(2) 0.056(3) 0.045(3) 0.030(2) 0.017(2) 0.024(2)
N4 0.111(5) 0.197(7) 0.085(5) 0.050(5) 0.056(4) 0.092(5)
C28 0.066(4) 0.102(5) 0.072(4) 0.039(4) 0.033(3) 0.023(3)
C29 0.065(4) 0.109(5) 0.069(4) 0.026(4) 0.040(3) 0.048(3)

loop_
_atom_type_symbol
_atom_type_description
_atom_type_scat_dispersion_real
_atom_type_scat_dispersion_imag
_atom_type_scat_source
C C 0.0033 0.0016 'International Tables Vol C Tables 4.2.6.8 and 6.1.1.4'
H H 0.0000 0.0000 'International Tables Vol C Tables 4.2.6.8 and 6.1.1.4'
N N 0.0061 0.0033 'International Tables Vol C Tables 4.2.6.8 and 6.1.1.4'
Ni Ni 0.3393 1.1124 'International Tables Vol C Tables 4.2.6.8 and 6.1.1.4'
O O 0.0106 0.0060 'International Tables Vol C Tables 4.2.6.8 and 6.1.1.4'

loop_
_geom_angle_atom_site_label_1
_geom_angle_atom_site_label_2
_geom_angle_atom_site_label_3
_geom_angle
_geom_angle_site_symmetry_1
_geom_angle_site_symmetry_3
O1 Ni1 O6 94.30(9) . .
O1 Ni1 O8 87.03(10) . .
O1 Ni1 N1 86.53(10) . .
O1 Ni1 N2 166.93(10) . .
O5 Ni1 O1 79.43(8) . .
O5 Ni1 O6 89.56(9) . .
O5 Ni1 O8 91.70(10) . .
O5 Ni1 N1 165.94(10) . .
O5 Ni1 N2 88.75(10) . .
O6 Ni1 O8 178.31(9) . .
O6 Ni1 N1 90.85(11) . .
O6 Ni1 N2 91.13(11) . .
N1 Ni1 O8 88.20(12) . .
N2 Ni1 O8 87.78(12) . .
N2 Ni1 N1 105.29(11) . .
O1 Ni2 O1 180.00(12) . 2
O1 Ni2 O5 77.41(8) 2 2
O1 Ni2 O5 102.59(8) 2 .
O1 Ni2 O5 77.41(8) . .
O1 Ni2 O5 102.59(8) . 2
O1 Ni2 O7 92.11(9) . 2
O1 Ni2 O7 87.89(9) . .
O1 Ni2 O7 92.11(9) 2 .
O1 Ni2 O7 87.89(9) 2 2
O5 Ni2 O5 180.0 . 2
O5 Ni2 O7 90.81(8) . 2
O5 Ni2 O7 90.81(8) 2 .
O5 Ni2 O7 89.19(8) . .
O5 Ni2 O7 89.19(8) 2 2
O7 Ni2 O7 180.00(10) 2 .
Ni1 O1 Ni2 98.79(9) . .
C1 O1 Ni1 127.2(2) . .
C1 O1 Ni2 132.0(2) . .
C3 O2 C8 117.9(3) . .
C9 O3 N1 111.7(3) . .
C10 O4 N2 111.9(3) . .
Ni1 O5 Ni2 97.90(9) . .
C13 O5 Ni1 126.45(19) . .
C13 O5 Ni2 132.45(19) . .
C22 O6 Ni1 127.9(2) . .
C22 O7 Ni2 130.0(2) . .
Ni1 O8 H8 118.3(14) . .
C24 O8 Ni1 132.0(3) . .
C24 O8 H8 106.4(14) . .
O3 N1 Ni1 127.5(2) . .
C7 N1 Ni1 124.1(2) . .
C7 N1 O3 108.3(3) . .
O4 N2 Ni1 130.3(2) . .
C11 N2 Ni1 122.4(2) . .
C11 N2 O4 107.4(3) . .
C15 N3 C18 120.7(3) . .
C15 N3 C20 121.6(3) . .
C20 N3 C18 117.7(3) . .
O1 C1 C2 120.3(3) . .
O1 C1 C6 121.2(3) . .
C2 C1 C6 118.5(3) . .
C1 C2 H2 119.5 . .
C3 C2 C1 120.9(3) . .
C3 C2 H2 119.5 . .
O2 C3 C2 123.8(3) . .
O2 C3 C4 115.3(3) . .
C2 C3 C4 120.9(3) . .
C3 C4 H4 120.6 . .
C5 C4 C3 118.8(4) . .
C5 C4 H4 120.6 . .
C4 C5 H5 118.7 . .
C4 C5 C6 122.6(4) . .
C6 C5 H5 118.7 . .
C1 C6 C7 123.8(3) . .
C5 C6 C1 118.3(3) . .
C5 C6 C7 117.7(3) . .
N1 C7 C6 127.2(3) . .
N1 C7 H7 116.4 . .
C6 C7 H7 116.4 . .
O2 C8 H8A 109.5 . .
O2 C8 H8B 109.5 . .
O2 C8 H8C 109.5 . .
H8A C8 H8B 109.5 . .
H8A C8 H8C 109.5 . .
H8B C8 H8C 109.5 . .
O3 C9 H9A 109.0 . .
O3 C9 H9B 109.0 . .
O3 C9 C10 112.8(4) . .
H9A C9 H9B 107.8 . .
C10 C9 H9A 109.0 . .
C10 C9 H9B 109.0 . .
O4 C10 C9 116.1(4) . .
O4 C10 H10A 108.3 . .
O4 C10 H10B 108.3 . .
C9 C10 H10A 108.3 . .
C9 C10 H10B 108.3 . .
H10A C10 H10B 107.4 . .
N2 C11 H11 116.2 . .
N2 C11 C12 127.6(3) . .
C12 C11 H11 116.2 . .
C11 C12 C13 125.3(3) . .
C17 C12 C11 116.8(3) . .
C17 C12 C13 117.8(3) . .
O5 C13 C12 120.5(3) . .
O5 C13 C14 121.2(3) . .
C14 C13 C12 118.3(3) . .
C13 C14 H14 118.7 . .
C13 C14 C15 122.6(3) . .
C15 C14 H14 118.7 . .
N3 C15 C14 121.6(3) . .
N3 C15 C16 120.1(3) . .
C14 C15 C16 118.3(3) . .
C15 C16 H16 120.1 . .
C17 C16 C15 119.7(3) . .
C17 C16 H16 120.1 . .
C12 C17 H17 118.4 . .
C16 C17 C12 123.2(3) . .
C16 C17 H17 118.4 . .
N3 C18 H18A 109.0 . .
N3 C18 H18B 109.0 . .
N3 C18 C19 112.7(3) . .
H18A C18 H18B 107.8 . .
C19 C18 H18A 109.0 . .
C19 C18 H18B 109.0 . .
C18 C19 H19A 109.5 . .
C18 C19 H19B 109.5 . .
C18 C19 H19C 109.5 . .
H19A C19 H19B 109.5 . .
H19A C19 H19C 109.5 . .
H19B C19 H19C 109.5 . .
N3 C20 H20A 108.5 . .
N3 C20 H20B 108.5 . .
N3 C20 C21 115.1(5) . .
H20A C20 H20B 107.5 . .
C21 C20 H20A 108.5 . .
C21 C20 H20B 108.5 . .
C20 C21 H21A 109.5 . .
C20 C21 H21B 109.5 . .
C20 C21 H21C 109.5 . .
H21A C21 H21B 109.5 . .
H21A C21 H21C 109.5 . .
H21B C21 H21C 109.5 . .
O6 C22 O7 125.6(3) . .
O6 C22 C23 117.2(3) . .
O7 C22 C23 117.3(3) . .
C22 C23 H23A 109.5 . .
C22 C23 H23B 109.5 . .
C22 C23 H23C 109.5 . .
H23A C23 H23B 109.5 . .
H23A C23 H23C 109.5 . .
H23B C23 H23C 109.5 . .
O8 C24 H24A 108.8 . .
O8 C24 H24B 108.8 . .
O8 C24 H24C 108.0 . .
O8 C24 H24D 108.0 . .
H24A C24 H24B 107.7 . .
H24A C24 H24C 46.6 . .
H24A C24 H24D 140.3 . .
H24B C24 H24C 63.9 . .
H24B C24 H24D 45.2 . .
H24C C24 H24D 107.2 . .
C25 C24 O8 113.9(6) . .
C25 C24 H24A 108.8 . .
C25 C24 H24B 108.8 . .
C25 C24 H24C 137.2 . .
C25 C24 H24D 68.3 . .
C25' C24 O8 117.4(10) . .
C25' C24 H24A 66.8 . .
C25' C24 H24B 132.8 . .
C25' C24 H24C 108.0 . .
C25' C24 H24D 108.0 . .
C25' C24 C25 43.6(7) . .
C24 C25 H25A 109.5 . .
C24 C25 H25B 109.5 . .
C24 C25 H25C 109.5 . .
C24 C25' H25D 109.5 . .
C24 C25' H25E 109.5 . .
C24 C25' H25F 109.5 . .
H25D C25' H25E 109.5 . .
H25D C25' H25F 109.5 . .
H25E C25' H25F 109.5 . .
C27 O9 H9 109.5 . .
H26A C26 H26B 109.5 . .
H26A C26 H26C 109.5 . .
H26B C26 H26C 109.5 . .
C27 C26 H26A 109.5 . .
C27 C26 H26B 109.5 . .
C27 C26 H26C 109.5 . .
O9 C27 C26 110.0(3) . .
O9 C27 H27A 109.7 . .
O9 C27 H27B 109.7 . .
C26 C27 H27A 109.7 . .
C26 C27 H27B 109.7 . .
H27A C27 H27B 108.2 . .
H28A C28 H28B 109.5 . .
H28A C28 H28C 109.5 . .
H28B C28 H28C 109.5 . .
C29 C28 H28A 109.5 . .
C29 C28 H28B 109.5 . .
C29 C28 H28C 109.5 . .
N4 C29 C28 178.0(8) . .

loop_
_geom_bond_atom_site_label_1
_geom_bond_atom_site_label_2
_geom_bond_distance
_geom_bond_site_symmetry_2
Ni1 O1 2.025(2) .
Ni1 O5 2.024(2) .
Ni1 O6 2.041(3) .
Ni1 O8 2.110(3) .
Ni1 N1 2.086(3) .
Ni1 N2 2.067(3) .
Ni2 O1 2.054(2) .
Ni2 O1 2.054(2) 2
Ni2 O5 2.082(2) .
Ni2 O5 2.082(2) 2
Ni2 O7 2.095(2) .
Ni2 O7 2.095(2) 2
O1 C1 1.313(4) .
O2 C3 1.365(4) .
O2 C8 1.423(5) .
O3 N1 1.430(3) .
O3 C9 1.426(5) .
O4 N2 1.444(3) .
O4 C10 1.409(5) .
O5 C13 1.326(4) .
O6 C22 1.247(4) .
O7 C22 1.269(4) .
O8 H8 0.858(9) .
O8 C24 1.439(5) .
N1 C7 1.276(5) .
N2 C11 1.285(5) .
N3 C15 1.379(4) .
N3 C18 1.461(5) .
N3 C20 1.434(5) .
C1 C2 1.405(5) .
C1 C6 1.418(5) .
C2 H2 0.9300 .
C2 C3 1.381(5) .
C3 C4 1.390(5) .
C4 H4 0.9300 .
C4 C5 1.364(5) .
C5 H5 0.9300 .
C5 C6 1.409(5) .
C6 C7 1.445(5) .
C7 H7 0.9300 .
C8 H8A 0.9600 .
C8 H8B 0.9600 .
C8 H8C 0.9600 .
C9 H9A 0.9700 .
C9 H9B 0.9700 .
C9 C10 1.497(6) .
C10 H10A 0.9700 .
C10 H10B 0.9700 .
C11 H11 0.9300 .
C11 C12 1.425(5) .
C12 C13 1.432(4) .
C12 C17 1.404(5) .
C13 C14 1.391(4) .
C14 H14 0.9300 .
C14 C15 1.398(4) .
C15 C16 1.412(5) .
C16 H16 0.9300 .
C16 C17 1.355(5) .
C17 H17 0.9300 .
C18 H18A 0.9700 .
C18 H18B 0.9700 .
C18 C19 1.514(6) .
C19 H19A 0.9600 .
C19 H19B 0.9600 .
C19 H19C 0.9600 .
C20 H20A 0.9700 .
C20 H20B 0.9700 .
C20 C21 1.447(7) .
C21 H21A 0.9600 .
C21 H21B 0.9600 .
C21 H21C 0.9600 .
C22 C23 1.510(5) .
C23 H23A 0.9600 .
C23 H23B 0.9600 .
C23 H23C 0.9600 .
C24 H24A 0.9700 .
C24 H24B 0.9700 .
C24 H24C 0.9700 .
C24 H24D 0.9700 .
C24 C25 1.386(9) .
C24 C25' 1.310(16) .
C25 H25A 0.9600 .
C25 H25B 0.9600 .
C25 H25C 0.9600 .
C25' H25D 0.9600 .
C25' H25E 0.9600 .
C25' H25F 0.9600 .
O9 H9 0.8200 .
O9 C27 1.436(4) .
C26 H26A 0.9600 .
C26 H26B 0.9600 .
C26 H26C 0.9600 .
C26 C27 1.489(6) .
C27 H27A 0.9700 .
C27 H27B 0.9700 .
N4 C29 1.136(8) .
C28 H28A 0.9600 .
C28 H28B 0.9600 .
C28 H28C 0.9600 .
C28 C29 1.420(8) .

loop_
_geom_torsion_atom_site_label_1
_geom_torsion_atom_site_label_2
_geom_torsion_atom_site_label_3
_geom_torsion_atom_site_label_4
_geom_torsion
_geom_torsion_site_symmetry_1
_geom_torsion_site_symmetry_2
_geom_torsion_site_symmetry_3
_geom_torsion_site_symmetry_4
Ni1 O1 C1 C2 -153.4(2) . . . .
Ni1 O1 C1 C6 29.2(5) . . . .
Ni1 O5 C13 C12 -22.2(4) . . . .
Ni1 O5 C13 C14 157.7(2) . . . .
Ni1 O6 C22 O7 -0.4(5) . . . .
Ni1 O6 C22 C23 179.4(2) . . . .
Ni1 O8 C24 C25 96.1(7) . . . .
Ni1 O8 C24 C25' 144.6(10) . . . .
Ni1 N1 C7 C6 -6.1(6) . . . .
Ni1 N2 C11 C12 7.8(6) . . . .
Ni2 O1 C1 C2 6.7(5) . . . .
Ni2 O1 C1 C6 -170.7(2) . . . .
Ni2 O5 C13 C12 -177.3(2) . . . .
Ni2 O5 C13 C14 2.5(5) . . . .
Ni2 O7 C22 O6 -8.4(5) . . . .
Ni2 O7 C22 C23 171.8(2) . . . .
O1 Ni1 O5 Ni2 19.20(9) . . . .
O1 Ni1 O5 C13 -142.5(3) . . . .
O1 Ni1 O6 C22 -33.7(3) . . . .
O1 Ni1 O8 C24 -157.2(4) . . . .
O1 Ni1 N1 O3 -162.0(3) . . . .
O1 Ni1 N1 C7 22.6(3) . . . .
O1 Ni1 N2 O4 -179.6(4) . . . .
O1 Ni1 N2 C11 1.4(7) . . . .
O1 Ni2 O1 Ni1 -11(45) 2 . . .
O1 Ni2 O1 C1 -175(45) 2 . . .
O1 Ni2 O5 Ni1 160.94(9) 2 . . .
O1 Ni2 O5 Ni1 -19.06(9) . . . .
O1 Ni2 O5 C13 -39.0(3) 2 . . .
O1 Ni2 O5 C13 141.0(3) . . . .
O1 Ni2 O7 C22 -132.6(3) 2 . . .
O1 Ni2 O7 C22 47.4(3) . . . .
O1 C1 C2 C3 -176.6(3) . . . .
O1 C1 C6 C5 174.9(3) . . . .
O1 C1 C6 C7 0.3(6) . . . .
O2 C3 C4 C5 178.7(4) . . . .
O3 N1 C7 C6 177.8(4) . . . .
O3 C9 C10 O4 122.9(4) . . . .
O4 N2 C11 C12 -171.5(4) . . . .
O5 Ni1 O1 Ni2 -19.52(10) . . . .
O5 Ni1 O1 C1 145.7(3) . . . .
O5 Ni1 O6 C22 45.7(3) . . . .
O5 Ni1 O8 C24 123.5(4) . . . .
O5 Ni1 N1 O3 -159.3(4) . . . .
O5 Ni1 N1 C7 25.3(7) . . . .
O5 Ni1 N2 O4 155.3(3) . . . .
O5 Ni1 N2 C11 -23.7(3) . . . .
O5 Ni2 O1 Ni1 19.09(9) . . . .
O5 Ni2 O1 Ni1 -160.91(9) 2 . . .
O5 Ni2 O1 C1 35.0(3) 2 . . .
O5 Ni2 O1 C1 -145.0(3) . . . .
O5 Ni2 O5 Ni1 34(7) 2 . . .
O5 Ni2 O5 C13 -166(7) 2 . . .
O5 Ni2 O7 C22 -30.0(3) . . . .
O5 Ni2 O7 C22 150.0(3) 2 . . .
O5 C13 C14 C15 -177.2(3) . . . .
O6 Ni1 O1 Ni2 69.23(10) . . . .
O6 Ni1 O1 C1 -125.6(3) . . . .
O6 Ni1 O5 Ni2 -75.26(10) . . . .
O6 Ni1 O5 C13 123.0(2) . . . .
O6 Ni1 O8 C24 -15(4) . . . .
O6 Ni1 N1 O3 -67.7(3) . . . .
O6 Ni1 N1 C7 116.8(3) . . . .
O6 Ni1 N2 O4 65.7(3) . . . .
O6 Ni1 N2 C11 -113.3(3) . . . .
O7 Ni2 O1 Ni1 -70.55(10) . . . .
O7 Ni2 O1 Ni1 109.45(10) 2 . . .
O7 Ni2 O1 C1 -54.6(3) 2 . . .
O7 Ni2 O1 C1 125.4(3) . . . .
O7 Ni2 O5 Ni1 -111.04(10) 2 . . .
O7 Ni2 O5 Ni1 68.96(10) . . . .
O7 Ni2 O5 C13 -131.0(3) . . . .
O7 Ni2 O5 C13 49.0(3) 2 . . .
O7 Ni2 O7 C22 -141(17) 2 . . .
O8 Ni1 O1 Ni2 -111.81(11) . . . .
O8 Ni1 O1 C1 53.4(3) . . . .
O8 Ni1 O5 Ni2 105.86(10) . . . .
O8 Ni1 O5 C13 -55.9(3) . . . .
O8 Ni1 O6 C22 -176(3) . . . .
O8 Ni1 N1 O3 110.9(3) . . . .
O8 Ni1 N1 C7 -64.5(3) . . . .
O8 Ni1 N2 O4 -113.0(3) . . . .
O8 Ni1 N2 C11 68.0(3) . . . .
N1 Ni1 O1 Ni2 159.82(12) . . . .
N1 Ni1 O1 C1 -35.0(3) . . . .
N1 Ni1 O5 Ni2 16.5(5) . . . .
N1 Ni1 O5 C13 -145.2(4) . . . .
N1 Ni1 O6 C22 -120.3(3) . . . .
N1 Ni1 O8 C24 -70.6(4) . . . .
N1 Ni1 N2 O4 -25.4(4) . . . .
N1 Ni1 N2 C11 155.5(3) . . . .
N1 O3 C9 C10 -81.1(4) . . . .
N2 Ni1 O1 Ni2 -45.1(5) . . . .
N2 Ni1 O1 C1 120.1(5) . . . .
N2 Ni1 O5 Ni2 -166.40(12) . . . .
N2 Ni1 O5 C13 31.9(3) . . . .
N2 Ni1 O6 C22 134.4(3) . . . .
N2 Ni1 O8 C24 34.8(4) . . . .
N2 Ni1 N1 O3 23.7(3) . . . .
N2 Ni1 N1 C7 -151.7(3) . . . .
N2 O4 C10 C9 -70.8(5) . . . .
N2 C11 C12 C13 13.7(7) . . . .
N2 C11 C12 C17 -169.8(4) . . . .
N3 C15 C16 C17 176.8(4) . . . .
C1 C2 C3 O2 -178.9(3) . . . .
C1 C2 C3 C4 1.1(6) . . . .
C1 C6 C7 N1 -12.1(6) . . . .
C2 C1 C6 C5 -2.6(5) . . . .
C2 C1 C6 C7 -177.1(4) . . . .
C2 C3 C4 C5 -1.3(6) . . . .
C3 C4 C5 C6 -0.5(7) . . . .
C4 C5 C6 C1 2.5(6) . . . .
C4 C5 C6 C7 177.3(4) . . . .
C5 C6 C7 N1 173.3(4) . . . .
C6 C1 C2 C3 0.9(5) . . . .
C8 O2 C3 C2 -0.9(6) . . . .
C8 O2 C3 C4 179.2(4) . . . .
C9 O3 N1 Ni1 11.6(4) . . . .
C9 O3 N1 C7 -172.4(3) . . . .
C10 O4 N2 Ni1 33.6(5) . . . .
C10 O4 N2 C11 -147.3(4) . . . .
C11 C12 C13 O5 -6.1(6) . . . .
C11 C12 C13 C14 174.0(3) . . . .
C11 C12 C17 C16 -177.4(4) . . . .
C12 C13 C14 C15 2.7(5) . . . .
C13 C12 C17 C16 -0.5(6) . . . .
C13 C14 C15 N3 -179.9(3) . . . .
C13 C14 C15 C16 0.2(5) . . . .
C14 C15 C16 C17 -3.3(6) . . . .
C15 N3 C18 C19 68.6(5) . . . .
C15 N3 C20 C21 -101.0(5) . . . .
C15 C16 C17 C12 3.5(6) . . . .
C17 C12 C13 O5 177.4(3) . . . .
C17 C12 C13 C14 -2.5(5) . . . .
C18 N3 C15 C14 -158.0(3) . . . .
C18 N3 C15 C16 21.9(5) . . . .
C18 N3 C20 C21 77.3(5) . . . .
C20 N3 C15 C14 20.3(6) . . . .
C20 N3 C15 C16 -159.8(4) . . . .
C20 N3 C18 C19 -109.8(4) . . . .
